data_7210639
loop_
_publ_author_name
'Zhou, Jianliang'
'Wang, Yuanyuan'
'Qin, Ling'
'Zhang, Mingdao'
'Yang, Qingxiang'
'Zheng, Hegen'

_publ_section_title
;
 Syntheses, characterizations and properties of five new metal--organic
 complexes based on flexible ligand 4,4&#x2032;-(phenylazanediyl)dibenzoic
 acid
;
_journal_issue 3
_journal_name_full CrystEngComm
_journal_page_first 616
_journal_paper_doi 10.1039/c2ce26521d
_journal_volume 15
_journal_year 2013
_chemical_formula_moiety 'C28 H19 Co N2 O4'
_chemical_formula_sum 'C28 H19 Co N2 O4'
_chemical_formula_weight 506.38
_chemical_name_systematic
;
?
;
_space_group_IT_number 15
_symmetry_cell_setting monoclinic
_symmetry_space_group_name_Hall '-C 2yc'
_symmetry_space_group_name_H-M 'C 1 2/c 1'
_atom_sites_solution_hydrogens geom
_atom_sites_solution_primary direct
_atom_sites_solution_secondary difmap
_audit_creation_method SHELXL-97
_cell_angle_alpha 90.00
_cell_angle_beta 91.8530(10)
_cell_angle_gamma 90.00
_cell_formula_units_Z 8
_cell_length_a 25.0837(11)
_cell_length_b 8.7814(4)
_cell_length_c 22.6654(10)
_cell_measurement_reflns_used 4658
_cell_measurement_temperature 293(2)
_cell_measurement_theta_max 27.346
_cell_measurement_theta_min 2.453
_cell_volume 4989.9(4)
_computing_structure_refinement 'SHELXL-97 (Sheldrick, 1997)'
_computing_structure_solution 'SHELXS-97 (Sheldrick, 1990)'
_diffrn_ambient_temperature 293(2)
_diffrn_measured_fraction_theta_full 0.999
_diffrn_measured_fraction_theta_max 0.999
_diffrn_radiation_monochromator graphite
_diffrn_radiation_source 'fine-focus sealed tube'
_diffrn_radiation_type MoK\a
_diffrn_radiation_wavelength 0.71073
_diffrn_reflns_av_R_equivalents 0.1374
_diffrn_reflns_av_sigmaI/netI 0.0935
_diffrn_reflns_limit_h_max 29
_diffrn_reflns_limit_h_min -24
_diffrn_reflns_limit_k_max 10
_diffrn_reflns_limit_k_min -10
_diffrn_reflns_limit_l_max 25
_diffrn_reflns_limit_l_min -26
_diffrn_reflns_number 13679
_diffrn_reflns_theta_full 25.00
_diffrn_reflns_theta_max 25.00
_diffrn_reflns_theta_min 1.62
_exptl_absorpt_coefficient_mu 0.724
_exptl_absorpt_correction_T_max 0.853
_exptl_absorpt_correction_T_min 0.812
_exptl_absorpt_correction_type multi-scan
_exptl_crystal_density_diffrn 1.348
_exptl_crystal_density_method 'not measured'
_exptl_crystal_F_000 2080
_exptl_crystal_size_max 0.30
_exptl_crystal_size_mid 0.24
_exptl_crystal_size_min 0.22
_platon_squeeze_details
;
;
_refine_diff_density_max 0.609
_refine_diff_density_min -0.558
_refine_diff_density_rms 0.085
_refine_ls_extinction_method none
_refine_ls_goodness_of_fit_ref 1.073
_refine_ls_hydrogen_treatment constr
_refine_ls_matrix_type full
_refine_ls_number_parameters 316
_refine_ls_number_reflns 4399
_refine_ls_number_restraints 0
_refine_ls_restrained_S_all 1.073
_refine_ls_R_factor_all 0.0559
_refine_ls_R_factor_gt 0.0492
_refine_ls_shift/su_max 0.000
_refine_ls_shift/su_mean 0.000
_refine_ls_structure_factor_coef Fsqd
_refine_ls_weighting_details 'calc w=1/[\s^2^(Fo^2^)+(0.0709P)^2^+0.0000P] where P=(Fo^2^+2Fc^2^)/3'
_refine_ls_weighting_scheme calc
_refine_ls_wR_factor_gt 0.1376
_refine_ls_wR_factor_ref 0.1436
_reflns_number_gt 3601
_reflns_number_total 4399
_reflns_threshold_expression >2sigma(I)
_cod_data_source_file c2ce26521d.txt
_cod_data_source_block 1b
_cod_depositor_comments
;
The following automatic conversions were performed:

'_symmetry_cell_setting' value 'Monoclinic' changed to 'monoclinic'
according to /home/saulius/struct/CIF-dictionaries/cif_core.dic
dictionary named 'cif_core.dic' version 2.4.2 from 2011-04-26.

Automatic conversion script
Id: cif_fix_values 1891 2012-01-12 08:04:46Z andrius 
;
_cod_original_sg_symbol_Hall '-C 2yc '
_cod_original_sg_symbol_H-M 'C 2/c '
_cod_database_code 7210639

loop_
_symmetry_equiv_pos_as_xyz
'x, y, z'
'-x, y, -z+1/2'
'x+1/2, y+1/2, z'
'-x+1/2, y+1/2, -z+1/2'
'-x, -y, -z'
'x, -y, z-1/2'
'-x+1/2, -y+1/2, -z'
'x+1/2, -y+1/2, z-1/2'

loop_
_atom_site_label
_atom_site_type_symbol
_atom_site_fract_x
_atom_site_fract_y
_atom_site_fract_z
_atom_site_U_iso_or_equiv
_atom_site_adp_type
_atom_site_occupancy
_atom_site_symmetry_multiplicity
_atom_site_calc_flag
_atom_site_refinement_flags
C1 C 0.28362(17) 0.8686(5) 0.14694(19) 0.0621(11) Uani 1 1 d .
H1 H 0.3111 0.9234 0.1304 0.074 Uiso 1 1 calc R
C2 C 0.29019(16) 0.7188(5) 0.1601(2) 0.0732(13) Uani 1 1 d .
H2 H 0.3224 0.6708 0.1527 0.088 Uiso 1 1 calc R
C3 C 0.24935(14) 0.6377(4) 0.1843(2) 0.0567(11) Uani 1 1 d .
H3 H 0.2539 0.5345 0.1921 0.068 Uiso 1 1 calc R
C4 C 0.20244(11) 0.7057(3) 0.19690(13) 0.0327(7) Uani 1 1 d .
C5 C 0.19631(16) 0.8560(4) 0.18262(19) 0.0544(10) Uani 1 1 d .
H5 H 0.1641 0.9043 0.1896 0.065 Uiso 1 1 calc R
C6 C 0.23695(18) 0.9373(5) 0.1581(2) 0.0666(12) Uani 1 1 d .
H6 H 0.2322 1.0398 0.1491 0.080 Uiso 1 1 calc R
C7 C 0.13342(11) 0.6745(3) 0.27100(13) 0.0307(7) Uani 1 1 d .
C8 C 0.15737(12) 0.7806(3) 0.30927(15) 0.0382(8) Uani 1 1 d .
H8 H 0.1920 0.8129 0.3028 0.046 Uiso 1 1 calc R
C9 C 0.13079(13) 0.8379(3) 0.35629(15) 0.0375(8) Uani 1 1 d .
H9 H 0.1477 0.9084 0.3811 0.045 Uiso 1 1 calc R
C10 C 0.07833(12) 0.7918(3) 0.36762(14) 0.0322(7) Uani 1 1 d .
C11 C 0.05724(12) 0.6770(3) 0.33227(15) 0.0370(7) Uani 1 1 d .
H11 H 0.0242 0.6367 0.3413 0.044 Uiso 1 1 calc R
C12 C 0.08287(13) 0.6202(3) 0.28461(15) 0.0374(8) Uani 1 1 d .
H12 H 0.0666 0.5453 0.2612 0.045 Uiso 1 1 calc R
C13 C 0.04808(13) 0.8615(3) 0.41534(14) 0.0332(7) Uani 1 1 d .
C14 C 0.13442(12) 0.5071(3) 0.18426(14) 0.0316(7) Uani 1 1 d .
C15 C 0.09244(13) 0.5486(3) 0.14603(15) 0.0365(7) Uani 1 1 d .
H15 H 0.0817 0.6498 0.1439 0.044 Uiso 1 1 calc R
C16 C 0.06676(12) 0.4411(3) 0.11140(15) 0.0357(7) Uani 1 1 d .
H16 H 0.0382 0.4697 0.0867 0.043 Uiso 1 1 calc R
C17 C 0.08320(12) 0.2901(3) 0.11299(14) 0.0311(7) Uani 1 1 d .
C18 C 0.12561(13) 0.2504(3) 0.14956(16) 0.0418(8) Uani 1 1 d .
H18 H 0.1379 0.1504 0.1497 0.050 Uiso 1 1 calc R
C19 C 0.15048(13) 0.3570(4) 0.18629(16) 0.0417(8) Uani 1 1 d .
H19 H 0.1780 0.3273 0.2123 0.050 Uiso 1 1 calc R
C20 C 0.05569(11) 0.1717(3) 0.07490(13) 0.0296(6) Uani 1 1 d .
C21 C 0.08857(13) -0.3978(3) -0.02414(17) 0.0392(8) Uani 1 1 d .
H21 H 0.0557 -0.4092 -0.0438 0.047 Uiso 1 1 calc R
C22 C 0.12455(13) -0.5159(4) -0.02624(16) 0.0423(9) Uani 1 1 d .
H22 H 0.1158 -0.6040 -0.0472 0.051 Uiso 1 1 calc R
C23 C 0.17396(12) -0.5034(3) 0.00308(14) 0.0343(7) Uani 1 1 d .
C24 C 0.18424(12) -0.3674(3) 0.03219(16) 0.0395(8) Uani 1 1 d .
H24 H 0.2170 -0.3519 0.0517 0.047 Uiso 1 1 calc R
C25 C 0.14595(12) -0.2548(3) 0.03232(15) 0.0370(8) Uani 1 1 d .
H25 H 0.1536 -0.1652 0.0528 0.044 Uiso 1 1 calc R
C26 C 0.21301(12) -0.6302(3) 0.00178(15) 0.0341(7) Uani 1 1 d .
C27 C 0.26739(13) -0.6031(3) 0.00273(18) 0.0427(9) Uani 1 1 d .
H27 H 0.2795 -0.5032 0.0048 0.051 Uiso 1 1 calc R
C28 C 0.30383(12) -0.7189(3) 0.00077(17) 0.0414(8) Uani 1 1 d .
H28 H 0.3401 -0.6966 0.0011 0.050 Uiso 1 1 calc R
Co1 Co 0.041359(14) -0.09999(4) 0.010055(17) 0.02635(17) Uani 1 1 d .
N1 N 0.09849(9) -0.2679(3) 0.00461(11) 0.0310(6) Uani 1 1 d .
N2 N 0.16008(11) 0.6198(3) 0.22216(13) 0.0374(6) Uani 1 1 d .
O1 O 0.07796(8) 0.0455(2) 0.06895(10) 0.0399(6) Uani 1 1 d .
O2 O 0.01126(8) 0.2070(2) 0.05042(10) 0.0395(5) Uani 1 1 d .
O3 O 0.06984(9) 0.9716(2) 0.44409(10) 0.0416(6) Uani 1 1 d .
O4 O 0.00270(8) 0.8090(2) 0.42594(10) 0.0413(6) Uani 1 1 d .

loop_
_atom_site_aniso_label
_atom_site_aniso_U_11
_atom_site_aniso_U_22
_atom_site_aniso_U_33
_atom_site_aniso_U_23
_atom_site_aniso_U_13
_atom_site_aniso_U_12
C1 0.051(2) 0.075(3) 0.061(3) -0.006(2) 0.016(2) -0.024(2)
C2 0.037(2) 0.081(3) 0.103(4) -0.014(3) 0.023(2) 0.001(2)
C3 0.0341(19) 0.046(2) 0.090(3) -0.005(2) 0.004(2) 0.0028(16)
C4 0.0264(15) 0.0371(16) 0.0342(17) -0.0079(14) -0.0024(13) -0.0024(13)
C5 0.048(2) 0.0434(19) 0.073(3) 0.0104(19) 0.013(2) 0.0050(17)
C6 0.066(3) 0.051(2) 0.084(3) 0.019(2) 0.011(2) -0.010(2)
C7 0.0301(15) 0.0272(14) 0.0346(17) -0.0031(13) -0.0024(13) -0.0007(12)
C8 0.0299(16) 0.0346(16) 0.051(2) -0.0085(15) 0.0104(15) -0.0114(13)
C9 0.0412(18) 0.0277(15) 0.0438(19) -0.0072(14) 0.0027(15) -0.0105(14)
C10 0.0349(16) 0.0276(15) 0.0343(17) 0.0013(13) 0.0025(13) -0.0017(13)
C11 0.0321(16) 0.0335(16) 0.046(2) -0.0031(15) 0.0055(14) -0.0089(14)
C12 0.0352(17) 0.0316(15) 0.046(2) -0.0076(14) 0.0048(15) -0.0063(13)
C13 0.0372(18) 0.0273(14) 0.0353(17) 0.0049(13) 0.0018(14) 0.0052(13)
C14 0.0324(16) 0.0258(14) 0.0366(17) -0.0084(13) 0.0038(14) -0.0027(12)
C15 0.0382(17) 0.0230(14) 0.048(2) -0.0066(14) -0.0004(15) 0.0055(13)
C16 0.0324(16) 0.0298(15) 0.0445(19) 0.0000(14) -0.0057(14) 0.0074(13)
C17 0.0283(15) 0.0266(14) 0.0383(17) -0.0057(13) 0.0019(13) 0.0019(12)
C18 0.0447(19) 0.0213(14) 0.058(2) -0.0057(14) -0.0122(17) 0.0097(14)
C19 0.0372(18) 0.0371(16) 0.050(2) -0.0042(15) -0.0173(16) 0.0057(14)
C20 0.0296(15) 0.0282(15) 0.0308(16) -0.0017(13) 0.0002(13) -0.0011(13)
C21 0.0303(16) 0.0289(16) 0.058(2) -0.0086(14) -0.0102(16) 0.0086(13)
C22 0.0340(17) 0.0324(16) 0.060(2) -0.0141(16) -0.0124(16) 0.0108(14)
C23 0.0260(15) 0.0319(15) 0.0451(19) 0.0002(14) 0.0020(14) 0.0102(13)
C24 0.0268(16) 0.0340(16) 0.057(2) -0.0083(15) -0.0073(15) 0.0085(13)
C25 0.0332(17) 0.0298(15) 0.0475(19) -0.0061(14) -0.0068(15) 0.0065(13)
C26 0.0282(16) 0.0302(15) 0.0437(19) -0.0013(14) -0.0013(14) 0.0110(12)
C27 0.0317(17) 0.0240(15) 0.073(3) -0.0025(15) 0.0012(17) 0.0059(13)
C28 0.0233(15) 0.0334(16) 0.068(2) -0.0011(16) 0.0006(15) 0.0032(13)
Co1 0.0246(2) 0.0197(2) 0.0347(3) 0.00017(16) 0.00076(18) 0.00656(15)
N1 0.0274(13) 0.0267(12) 0.0387(14) -0.0025(11) -0.0013(11) 0.0095(10)
N2 0.0358(14) 0.0342(14) 0.0424(16) -0.0107(12) 0.0060(13) -0.0083(11)
O1 0.0388(12) 0.0297(11) 0.0505(14) -0.0109(10) -0.0077(11) 0.0058(10)
O2 0.0311(12) 0.0369(11) 0.0500(14) -0.0087(10) -0.0067(10) 0.0056(9)
O3 0.0443(13) 0.0326(11) 0.0483(14) -0.0116(10) 0.0060(11) -0.0058(10)
O4 0.0363(12) 0.0447(13) 0.0433(14) -0.0082(11) 0.0061(10) -0.0022(10)

loop_
_atom_type_symbol
_atom_type_description
_atom_type_scat_dispersion_real
_atom_type_scat_dispersion_imag
_atom_type_scat_source
C C 0.0033 0.0016 'International Tables Vol C Tables 4.2.6.8 and 6.1.1.4'
Co Co 0.3494 0.9721 'International Tables Vol C Tables 4.2.6.8 and 6.1.1.4'
H H 0.0000 0.0000 'International Tables Vol C Tables 4.2.6.8 and 6.1.1.4'
N N 0.0061 0.0033 'International Tables Vol C Tables 4.2.6.8 and 6.1.1.4'
O O 0.0106 0.0060 'International Tables Vol C Tables 4.2.6.8 and 6.1.1.4'

loop_
_geom_angle_atom_site_label_1
_geom_angle_atom_site_label_2
_geom_angle_atom_site_label_3
_geom_angle
_geom_angle_site_symmetry_1
_geom_angle_site_symmetry_3
C2 C1 C6 119.5(4) . .
C2 C1 H1 120.3 . .
C6 C1 H1 120.3 . .
C1 C2 C3 120.1(4) . .
C1 C2 H2 119.9 . .
C3 C2 H2 119.9 . .
C4 C3 C2 121.2(4) . .
C4 C3 H3 119.4 . .
C2 C3 H3 119.4 . .
C3 C4 C5 117.8(3) . .
C3 C4 N2 120.6(3) . .
C5 C4 N2 121.5(3) . .
C4 C5 C6 121.1(4) . .
C4 C5 H5 119.4 . .
C6 C5 H5 119.4 . .
C1 C6 C5 120.2(4) . .
C1 C6 H6 119.9 . .
C5 C6 H6 119.9 . .
N2 C7 C8 121.0(3) . .
N2 C7 C12 121.2(3) . .
C8 C7 C12 117.8(3) . .
C9 C8 C7 121.2(3) . .
C9 C8 H8 119.4 . .
C7 C8 H8 119.4 . .
C8 C9 C10 121.1(3) . .
C8 C9 H9 119.4 . .
C10 C9 H9 119.4 . .
C11 C10 C9 116.5(3) . .
C11 C10 C13 122.1(3) . .
C9 C10 C13 121.4(3) . .
C12 C11 C10 122.9(3) . .
C12 C11 H11 118.6 . .
C10 C11 H11 118.6 . .
C11 C12 C7 120.1(3) . .
C11 C12 H12 119.9 . .
C7 C12 H12 119.9 . .
O4 C13 O3 123.6(3) . .
O4 C13 C10 118.6(3) . .
O3 C13 C10 117.8(3) . .
C19 C14 C15 119.1(3) . .
C19 C14 N2 120.7(3) . .
C15 C14 N2 120.3(3) . .
C16 C15 C14 120.5(3) . .
C16 C15 H15 119.7 . .
C14 C15 H15 119.7 . .
C17 C16 C15 120.5(3) . .
C17 C16 H16 119.8 . .
C15 C16 H16 119.8 . .
C16 C17 C18 118.8(3) . .
C16 C17 C20 121.0(3) . .
C18 C17 C20 120.2(2) . .
C17 C18 C19 121.0(3) . .
C17 C18 H18 119.5 . .
C19 C18 H18 119.5 . .
C14 C19 C18 120.0(3) . .
C14 C19 H19 120.0 . .
C18 C19 H19 120.0 . .
O1 C20 O2 124.0(3) . .
O1 C20 C17 118.4(2) . .
O2 C20 C17 117.6(2) . .
N1 C21 C22 123.3(3) . .
N1 C21 H21 118.3 . .
C22 C21 H21 118.3 . .
C21 C22 C23 119.9(3) . .
C21 C22 H22 120.0 . .
C23 C22 H22 120.0 . .
C24 C23 C22 116.4(3) . .
C24 C23 C26 122.9(3) . .
C22 C23 C26 120.6(3) . .
C25 C24 C23 120.1(3) . .
C25 C24 H24 120.0 . .
C23 C24 H24 120.0 . .
N1 C25 C24 123.3(3) . .
N1 C25 H25 118.4 . .
C24 C25 H25 118.4 . .
C27 C26 C28 117.5(3) . 7_535
C27 C26 C23 121.4(3) . .
C28 C26 C23 121.0(3) 7_535 .
C28 C27 C26 122.1(3) . .
C28 C27 H27 119.0 . .
C26 C27 H27 119.0 . .
C27 C28 C26 120.4(3) . 7_535
C27 C28 H28 119.8 . .
C26 C28 H28 119.8 7_535 .
O4 Co1 O3 165.46(9) 2_545 6_565
O4 Co1 O1 91.32(10) 2_545 .
O3 Co1 O1 88.42(9) 6_565 .
O4 Co1 N1 99.08(10) 2_545 .
O3 Co1 N1 95.25(10) 6_565 .
O1 Co1 N1 100.81(9) . .
O4 Co1 O2 86.81(9) 2_545 5
O3 Co1 O2 89.80(9) 6_565 5
O1 Co1 O2 165.49(8) . 5
N1 Co1 O2 93.70(8) . 5
O4 Co1 Co1 86.80(6) 2_545 5
O3 Co1 Co1 78.68(6) 6_565 5
O1 Co1 Co1 91.70(6) . 5
N1 Co1 Co1 165.99(7) . 5
O2 Co1 Co1 73.83(6) 5 5
C25 N1 C21 117.0(2) . .
C25 N1 Co1 121.45(19) . .
C21 N1 Co1 121.46(19) . .
C7 N2 C4 120.9(2) . .
C7 N2 C14 119.4(2) . .
C4 N2 C14 116.3(3) . .
C20 O1 Co1 115.57(18) . .
C20 O2 Co1 134.70(19) . 5
C13 O3 Co1 130.1(2) . 6_566
C13 O4 Co1 120.8(2) . 2_565

loop_
_geom_bond_atom_site_label_1
_geom_bond_atom_site_label_2
_geom_bond_distance
_geom_bond_site_symmetry_2
C1 C2 1.358(6) .
C1 C6 1.348(6) .
C1 H1 0.9300 .
C2 C3 1.376(6) .
C2 H2 0.9300 .
C3 C4 1.358(5) .
C3 H3 0.9300 .
C4 C5 1.367(5) .
C4 N2 1.437(4) .
C5 C6 1.376(6) .
C5 H5 0.9300 .
C6 H6 0.9300 .
C7 N2 1.397(4) .
C7 C8 1.395(4) .
C7 C12 1.399(4) .
C8 C9 1.371(5) .
C8 H8 0.9300 .
C9 C10 1.408(4) .
C9 H9 0.9300 .
C10 C11 1.382(4) .
C10 C13 1.474(5) .
C11 C12 1.369(5) .
C11 H11 0.9300 .
C12 H12 0.9300 .
C13 O4 1.258(4) .
C13 O3 1.279(4) .
C14 C19 1.378(4) .
C14 C15 1.391(4) .
C14 N2 1.448(4) .
C15 C16 1.374(4) .
C15 H15 0.9300 .
C16 C17 1.389(4) .
C16 H16 0.9300 .
C17 C18 1.372(4) .
C17 C20 1.504(4) .
C18 C19 1.388(4) .
C18 H18 0.9300 .
C19 H19 0.9300 .
C20 O1 1.251(3) .
C20 O2 1.267(3) .
C21 N1 1.333(4) .
C21 C22 1.377(4) .
C21 H21 0.9300 .
C22 C23 1.392(4) .
C22 H22 0.9300 .
C23 C24 1.385(4) .
C23 C26 1.484(4) .
C24 C25 1.379(4) .
C24 H24 0.9300 .
C25 N1 1.333(4) .
C25 H25 0.9300 .
C26 C27 1.384(4) .
C26 C28 1.391(4) 7_535
C27 C28 1.369(4) .
C27 H27 0.9300 .
C28 C26 1.391(4) 7_535
C28 H28 0.9300 .
Co1 O4 2.017(2) 2_545
Co1 O3 2.021(2) 6_565
Co1 O1 2.044(2) .
Co1 N1 2.062(2) .
Co1 O2 2.095(2) 5
Co1 Co1 2.7451(7) 5
O2 Co1 2.095(2) 5
O3 Co1 2.021(2) 6_566
O4 Co1 2.017(2) 2_565

loop_
_geom_torsion_atom_site_label_1
_geom_torsion_atom_site_label_2
_geom_torsion_atom_site_label_3
_geom_torsion_atom_site_label_4
_geom_torsion
_geom_torsion_site_symmetry_1
_geom_torsion_site_symmetry_4
C6 C1 C2 C3 0.4(7) . .
C1 C2 C3 C4 -1.7(7) . .
C2 C3 C4 C5 2.6(6) . .
C2 C3 C4 N2 -180.0(4) . .
C3 C4 C5 C6 -2.1(6) . .
N2 C4 C5 C6 -179.6(4) . .
C2 C1 C6 C5 0.1(7) . .
C4 C5 C6 C1 0.9(7) . .
N2 C7 C8 C9 178.1(3) . .
C12 C7 C8 C9 -4.6(5) . .
C7 C8 C9 C10 -0.1(5) . .
C8 C9 C10 C11 5.6(5) . .
C8 C9 C10 C13 -175.3(3) . .
C9 C10 C11 C12 -6.7(5) . .
C13 C10 C11 C12 174.2(3) . .
C10 C11 C12 C7 2.2(5) . .
N2 C7 C12 C11 -179.1(3) . .
C8 C7 C12 C11 3.5(5) . .
C11 C10 C13 O4 3.7(4) . .
C9 C10 C13 O4 -175.4(3) . .
C11 C10 C13 O3 -176.9(3) . .
C9 C10 C13 O3 4.0(4) . .
C19 C14 C15 C16 1.0(5) . .
N2 C14 C15 C16 -177.8(3) . .
C14 C15 C16 C17 -1.6(5) . .
C15 C16 C17 C18 -0.2(5) . .
C15 C16 C17 C20 -179.5(3) . .
C16 C17 C18 C19 2.7(5) . .
C20 C17 C18 C19 -178.1(3) . .
C15 C14 C19 C18 1.4(5) . .
N2 C14 C19 C18 -179.8(3) . .
C17 C18 C19 C14 -3.3(6) . .
C16 C17 C20 O1 166.1(3) . .
C18 C17 C20 O1 -13.2(5) . .
C16 C17 C20 O2 -13.5(4) . .
C18 C17 C20 O2 167.3(3) . .
N1 C21 C22 C23 0.6(6) . .
C21 C22 C23 C24 -1.4(6) . .
C21 C22 C23 C26 179.4(3) . .
C22 C23 C24 C25 1.6(5) . .
C26 C23 C24 C25 -179.2(3) . .
C23 C24 C25 N1 -1.1(6) . .
C24 C23 C26 C27 -31.9(5) . .
C22 C23 C26 C27 147.2(4) . .
C24 C23 C26 C28 148.4(4) . 7_535
C22 C23 C26 C28 -32.4(5) . 7_535
C28 C26 C27 C28 0.5(6) 7_535 .
C23 C26 C27 C28 -179.1(4) . .
C26 C27 C28 C26 -0.6(6) . 7_535
C24 C25 N1 C21 0.3(5) . .
C24 C25 N1 Co1 176.7(3) . .
C22 C21 N1 C25 0.0(5) . .
C22 C21 N1 Co1 -176.5(3) . .
O4 Co1 N1 C25 -97.8(3) 2_545 .
O3 Co1 N1 C25 84.7(3) 6_565 .
O1 Co1 N1 C25 -4.7(3) . .
O2 Co1 N1 C25 174.8(3) 5 .
Co1 Co1 N1 C25 148.2(2) 5 .
O4 Co1 N1 C21 78.5(3) 2_545 .
O3 Co1 N1 C21 -99.0(3) 6_565 .
O1 Co1 N1 C21 171.6(3) . .
O2 Co1 N1 C21 -8.9(3) 5 .
Co1 Co1 N1 C21 -35.5(5) 5 .
C8 C7 N2 C4 -23.1(4) . .
C12 C7 N2 C4 159.6(3) . .
C8 C7 N2 C14 178.5(3) . .
C12 C7 N2 C14 1.3(4) . .
C3 C4 N2 C7 132.3(3) . .
C5 C4 N2 C7 -50.4(4) . .
C3 C4 N2 C14 -68.7(4) . .
C5 C4 N2 C14 108.6(4) . .
C19 C14 N2 C7 -105.4(4) . .
C15 C14 N2 C7 73.3(4) . .
C19 C14 N2 C4 95.3(4) . .
C15 C14 N2 C4 -86.0(4) . .
O2 C20 O1 Co1 5.4(4) . .
C17 C20 O1 Co1 -174.2(2) . .
O4 Co1 O1 C20 -90.4(2) 2_545 .
O3 Co1 O1 C20 75.0(2) 6_565 .
N1 Co1 O1 C20 170.1(2) . .
O2 Co1 O1 C20 -8.1(5) 5 .
Co1 Co1 O1 C20 -3.6(2) 5 .
O1 C20 O2 Co1 -4.6(5) . 5
C17 C20 O2 Co1 174.9(2) . 5
O4 C13 O3 Co1 -2.6(4) . 6_566
C10 C13 O3 Co1 178.03(19) . 6_566
O3 C13 O4 Co1 1.4(4) . 2_565
C10 C13 O4 Co1 -179.31(19) . 2_565

loop_
_platon_squeeze_void_nr
_platon_squeeze_void_average_x
_platon_squeeze_void_average_y
_platon_squeeze_void_average_z
_platon_squeeze_void_volume
_platon_squeeze_void_count_electrons
_platon_squeeze_void_content
1 0.000 0.129 0.250 187 40 ' '
2 0.000 -0.130 0.750 187 40 ' '
3 0.500 0.370 0.750 187 40 ' '
4 0.500 0.629 0.250 187 40 ' '
